data_4343915
loop_
_publ_author_name
'Simmons, C.J.'
'Stratemeier, H.'
'Hitchman, M.A.'
'Riley, M.J.'

_publ_section_title
;
 Influence of lattice interactions on the Jahn-Teller distortion of the
 [Cu (H2 O)6](2+) ion: dependence of the crystal structure of K2 [Cu (H2
 O)6] (S O4)(2x) (Se O4)(2-2x) upon the sulfate/selenate ratio
;
_journal_name_full 'Inorganic Chemistry'
_journal_page_first 1021
_journal_page_last 1031
_journal_volume 45
_journal_year 2006
_chemical_formula_sum 'Cu H12 K2 O14.004 S1.557 Se0.444'
_chemical_name_systematic 'K2 (Cu (H2 O)6) (S O4)1.557 (Se O4)0.444'
_space_group_IT_number 14
_symmetry_space_group_name_Hall '-P 2yab'
_symmetry_space_group_name_H-M 'P 1 21/a 1'
_cell_angle_alpha 90
_cell_angle_beta 104.279
_cell_angle_gamma 90
_cell_formula_units_Z 2
_cell_length_a 9.1135
_cell_length_b 12.1688
_cell_length_c 6.2069
_cell_volume 667.082
_citation_journal_id_ASTM INOCAJ
_cod_data_source_file Simmons_INOCAJ_2006_678.cif
_cod_data_source_block H12Cu1K2O14.004S1.557Se0.444
_cod_original_cell_volume 667.0818
_cod_original_sg_symbol_Hall '-P 2ybc (z,y,-x)'
_cod_original_formula_sum 'H12 Cu1 K2 O14.004 S1.557 Se0.444'
_cod_database_code 4343915

loop_
_symmetry_equiv_pos_as_xyz
x,y,z
-x+1/2,y+1/2,-z
-x,-y,-z
x-1/2,-y-1/2,z

loop_
_atom_site_label
_atom_site_type_symbol
_atom_site_fract_x
_atom_site_fract_y
_atom_site_fract_z
_atom_site_occupancy
_atom_site_U_iso_or_equiv
H1 H+1 0.171 0.095 0.31 1 0.0
O7 O-2 -0.0055 -0.06352 0.2848 1 0.0
O4 O-2 0.386 0.1672 0.96 0.778 0.0
O9 O-2 0.566 0.0693 0.726 0.222 0.0
Se1 Se+6 0.4044 0.1259 0.7189 0.222 0.0
O6 O-2 -0.1818 0.11592 0.0351 1 0.0
O8 O-2 0.426 0.238 0.575 0.222 0.0
H3 H+1 -0.264 0.1114 -0.052 1 0.0
O2 O-2 0.5452 0.0772 0.7533 0.778 0.0
H6 H+1 0.008 -0.133 0.338 1 0.0
O5 O-2 0.16322 0.11412 0.1659 1 0.0
O1 O-2 0.3936 0.2368 0.583 0.778 0.0
H4 H+1 -0.139 0.173 0.025 1 0.0
Cu1 Cu+2 0 0 0 1 0.0
H5 H+1 -0.081 -0.0564 0.318 1 0.0
O10 O-2 0.273 0.0489 0.604 0.222 0.0
O3 O-2 0.2762 0.0679 0.617 0.778 0.0
S1 S+6 0.407 0.1445 0.7308 0.7784 0.0
H2 H+1 0.246 0.121 0.126 1 0.0
K1 K+1 0.12703 0.34624 0.34218 1 0.0
O11 O-2 0.408 0.181 0.938 0.222 0.0
